data_2208721
loop_
_publ_author_name
'Shea-Lin Ng'
'P. S. Patil'
'Ibrahim Abdul Razak'
'Hoong-Kun Fun'
'Venkataraya Shettigar'
'S. M. Dharmaprakash'

_publ_section_title
;
 1,3-Bis(4-bromophenyl)prop-2-en-1-one
;
_journal_coeditor_code SJ2015
_journal_issue 4
_journal_name_full 'Acta Crystallographica Section E'
_journal_page_first o1421
_journal_page_last o1423
_journal_paper_doi 10.1107/S1600536806008841
_journal_volume 62
_journal_year 2006
_chemical_formula_iupac 'C15 H10 Br2 O'
_chemical_formula_moiety 'C15 H10 Br2 O'
_chemical_formula_sum 'C15 H10 Br2 O'
_chemical_formula_weight 366.05
_chemical_name_systematic
;
1,3-Bis(4-bromophenyl)prop-2-en-1-one
;
_space_group_IT_number 14
_symmetry_cell_setting monoclinic
_symmetry_space_group_name_Hall '-P 2ybc'
_symmetry_space_group_name_H-M 'P 1 21/c 1'
_atom_sites_solution_hydrogens geom
_atom_sites_solution_primary direct
_atom_sites_solution_secondary difmap
_audit_creation_method SHELXL-97
_cell_angle_alpha 90.00
_cell_angle_beta 92.034(2)
_cell_angle_gamma 90.00
_cell_formula_units_Z 4
_cell_length_a 15.7504(5)
_cell_length_b 13.9442(5)
_cell_length_c 5.8289(2)
_cell_measurement_reflns_used 4415
_cell_measurement_temperature 100.00(10)
_cell_measurement_theta_max 32.50
_cell_measurement_theta_min 1.29
_cell_volume 1279.38(8)
_computing_cell_refinement APEX2
_computing_data_collection 'APEX2 (Bruker, 2005)'
_computing_data_reduction 'SAINT (Bruker, 2005)'
_computing_molecular_graphics SHELXTL
_computing_publication_material
;
SHELXTL, PARST (Nardelli, 1995) and PLATON (Spek, 2003)
;
_computing_structure_refinement SHELXTL
_computing_structure_solution 'SHELXTL (Sheldrick, 1998)'
_diffrn_ambient_temperature 297(2)
_diffrn_detector_area_resol_mean 8.33
_diffrn_measured_fraction_theta_full 0.998
_diffrn_measured_fraction_theta_max 0.998
_diffrn_measurement_device_type
;
Bruker SMART APEX2 CCD area-detector
;
_diffrn_measurement_method \w
_diffrn_radiation_monochromator graphite
_diffrn_radiation_source 'fine-focus sealed tube'
_diffrn_radiation_type MoK\a
_diffrn_radiation_wavelength 0.71073
_diffrn_reflns_av_R_equivalents 0.0361
_diffrn_reflns_av_sigmaI/netI 0.0522
_diffrn_reflns_limit_h_max 21
_diffrn_reflns_limit_h_min -23
_diffrn_reflns_limit_k_max 18
_diffrn_reflns_limit_k_min -21
_diffrn_reflns_limit_l_max 8
_diffrn_reflns_limit_l_min -8
_diffrn_reflns_number 14888
_diffrn_reflns_theta_full 32.50
_diffrn_reflns_theta_max 32.50
_diffrn_reflns_theta_min 1.29
_diffrn_standards_number 0
_exptl_absorpt_coefficient_mu 6.319
_exptl_absorpt_correction_T_max 0.301
_exptl_absorpt_correction_T_min 0.127
_exptl_absorpt_correction_type multi-scan
_exptl_absorpt_process_details '(SADABS, Bruker 2005)'
_exptl_crystal_colour yellow
_exptl_crystal_density_diffrn 1.900
_exptl_crystal_density_method 'not measured'
_exptl_crystal_description Block
_exptl_crystal_F_000 712
_exptl_crystal_size_max 0.49
_exptl_crystal_size_mid 0.22
_exptl_crystal_size_min 0.19
_refine_diff_density_max 0.669
_refine_diff_density_min -0.781
_refine_ls_extinction_method none
_refine_ls_goodness_of_fit_ref 1.089
_refine_ls_hydrogen_treatment constr
_refine_ls_matrix_type full
_refine_ls_number_parameters 163
_refine_ls_number_reflns 4614
_refine_ls_number_restraints 0
_refine_ls_restrained_S_all 1.089
_refine_ls_R_factor_all 0.0747
_refine_ls_R_factor_gt 0.0380
_refine_ls_shift/su_max 0.001
_refine_ls_shift/su_mean 0.000
_refine_ls_structure_factor_coef Fsqd
_refine_ls_weighting_details 'calc w=1/[\s^2^(Fo^2^)+(0.0551P)^2^] where P=(Fo^2^+2Fc^2^)/3'
_refine_ls_weighting_scheme calc
_refine_ls_wR_factor_gt 0.0883
_refine_ls_wR_factor_ref 0.1115
_reflns_number_gt 3185
_reflns_number_total 4614
_reflns_threshold_expression I>2\s(I)
_cod_data_source_file sj2015.cif
_cod_data_source_block I
_cod_depositor_comments
;
The following automatic conversions were performed:
'_symmetry_cell_setting' value 'Monoclinic' changed to 'monoclinic'
according to '/home/saulius/struct/CIF-dictionaries/cif_core.dic'
dictionary named 'cif_core.dic' version 2.4.1 from 2010-06-29.

Automatic conversion script
Id: cif_fix_enum 1527 2010-12-29 10:47:43Z saulius 

The following automatic conversions were performed:

'_symmetry_cell_setting' value 'Monoclinic' changed to 'monoclinic'
according to /home/saulius/struct/CIF-dictionaries/cif_core.dic
dictionary named 'cif_core.dic' version 2.4.1 from 2010-06-29.

Automatic conversion script
Id: cif_fix_values 1715 2011-07-08 13:25:40Z adriana 
;
_cod_original_sg_symbol_H-M 'P 21/c'
_cod_database_code 2208721
_cod_database_fobs_code 2208721

loop_
_symmetry_equiv_pos_as_xyz
'x, y, z'
'-x, y+1/2, -z+1/2'
'-x, -y, -z'
'x, -y-1/2, z-1/2'

loop_
_atom_site_type_symbol
_atom_site_label
_atom_site_fract_x
_atom_site_fract_y
_atom_site_fract_z
_atom_site_U_iso_or_equiv
_atom_site_adp_type
_atom_site_calc_flag
_atom_site_refinement_flags
_atom_site_occupancy
Br Br1 0.02210(2) 0.64430(2) 0.23815(5) 0.02359(10) Uani d . 1
Br Br2 0.86687(2) 0.62840(2) 0.75167(6) 0.02553(10) Uani d . 1
O O1 0.47252(16) 0.62464(18) 1.2039(4) 0.0266(5) Uani d . 1
C C1 0.6058(2) 0.5923(2) 0.7204(5) 0.0198(6) Uani d . 1
H H1A 0.5651 0.5712 0.6125 0.024 Uiso calc R 1
C C2 0.6913(2) 0.5904(2) 0.6665(5) 0.0207(6) Uani d . 1
H H2A 0.7080 0.5673 0.5254 0.025 Uiso calc R 1
C C3 0.75116(19) 0.6240(2) 0.8287(5) 0.0193(6) Uani d . 1
C C4 0.7279(2) 0.6561(2) 1.0429(5) 0.0186(6) Uani d . 1
H H4A 0.7689 0.6771 1.1502 0.022 Uiso calc R 1
C C5 0.6425(2) 0.6562(2) 1.0946(5) 0.0190(6) Uani d . 1
H H5A 0.6264 0.6772 1.2381 0.023 Uiso calc R 1
C C6 0.5803(2) 0.6252(2) 0.9331(5) 0.0180(6) Uani d . 1
C C7 0.4903(2) 0.6251(2) 0.9998(5) 0.0193(6) Uani d . 1
C C8 0.4230(2) 0.6266(2) 0.8157(5) 0.0208(6) Uani d . 1
H H8A 0.4368 0.6428 0.6668 0.025 Uiso calc R 1
C C9 0.3424(2) 0.6049(2) 0.8617(5) 0.0193(6) Uani d . 1
H H9A 0.3327 0.5837 1.0098 0.023 Uiso calc R 1
C C10 0.26827(19) 0.6108(2) 0.7055(5) 0.0177(6) Uani d . 1
C C11 0.18948(19) 0.5785(2) 0.7794(5) 0.0187(6) Uani d . 1
H H11A 0.1864 0.5506 0.9238 0.022 Uiso calc R 1
C C12 0.1162(2) 0.5872(2) 0.6428(5) 0.0198(6) Uani d . 1
H H12A 0.0644 0.5651 0.6933 0.024 Uiso calc R 1
C C13 0.1218(2) 0.6298(2) 0.4284(5) 0.0184(6) Uani d . 1
C C14 0.1990(2) 0.6623(2) 0.3500(5) 0.0190(6) Uani d . 1
H H14A 0.2014 0.6909 0.2063 0.023 Uiso calc R 1
C C15 0.2714(2) 0.6521(2) 0.4841(5) 0.0179(6) Uani d . 1
H H15A 0.3232 0.6725 0.4295 0.022 Uiso calc R 1

loop_
_atom_site_aniso_label
_atom_site_aniso_U_11
_atom_site_aniso_U_22
_atom_site_aniso_U_33
_atom_site_aniso_U_12
_atom_site_aniso_U_13
_atom_site_aniso_U_23
Br1 0.01939(17) 0.03140(19) 0.01969(15) -0.00055(13) -0.00326(11) 0.00215(12)
Br2 0.02020(18) 0.02900(18) 0.02752(17) 0.00196(13) 0.00285(12) -0.00024(13)
O1 0.0266(13) 0.0384(14) 0.0149(10) -0.0019(10) 0.0017(9) 0.0016(9)
C1 0.0231(15) 0.0207(15) 0.0153(13) -0.0011(13) -0.0038(11) 0.0014(11)
C2 0.0246(16) 0.0205(15) 0.0169(13) 0.0023(13) 0.0014(12) 0.0010(11)
C3 0.0180(15) 0.0193(14) 0.0208(13) 0.0028(12) 0.0027(11) 0.0022(11)
C4 0.0194(15) 0.0201(14) 0.0160(13) 0.0014(12) -0.0032(11) -0.0009(11)
C5 0.0210(16) 0.0184(14) 0.0173(13) 0.0004(12) -0.0012(11) -0.0025(11)
C6 0.0210(15) 0.0172(14) 0.0158(13) -0.0010(12) -0.0020(11) 0.0017(10)
C7 0.0215(16) 0.0203(14) 0.0160(13) -0.0003(12) -0.0006(11) -0.0006(11)
C8 0.0206(16) 0.0238(16) 0.0178(13) 0.0000(13) -0.0004(11) 0.0028(11)
C9 0.0224(16) 0.0172(14) 0.0181(13) 0.0011(12) -0.0007(11) 0.0010(11)
C10 0.0185(15) 0.0199(14) 0.0147(13) 0.0009(12) 0.0001(11) -0.0011(11)
C11 0.0238(16) 0.0202(14) 0.0121(12) -0.0013(12) 0.0002(11) 0.0037(10)
C12 0.0228(16) 0.0205(15) 0.0162(13) -0.0034(13) 0.0004(11) 0.0009(11)
C13 0.0184(15) 0.0193(14) 0.0173(13) 0.0022(12) -0.0016(11) -0.0004(11)
C14 0.0217(16) 0.0200(14) 0.0153(13) -0.0024(12) -0.0010(11) -0.0001(11)
C15 0.0211(15) 0.0180(14) 0.0149(12) -0.0028(12) 0.0033(11) -0.0017(10)

loop_
_atom_type_symbol
_atom_type_description
_atom_type_scat_dispersion_real
_atom_type_scat_dispersion_imag
_atom_type_scat_source
C C 0.0033 0.0016 'International Tables Vol C Tables 4.2.6.8 and 6.1.1.4'
H H 0.0000 0.0000 'International Tables Vol C Tables 4.2.6.8 and 6.1.1.4'
O O 0.0106 0.0060 'International Tables Vol C Tables 4.2.6.8 and 6.1.1.4'
Br Br -0.2901 2.4595 'International Tables Vol C Tables 4.2.6.8 and 6.1.1.4'

loop_
_geom_angle_atom_site_label_1
_geom_angle_atom_site_label_2
_geom_angle_atom_site_label_3
_geom_angle
C2 C1 C6 121.2(3)
C2 C1 H1A 119.4
C6 C1 H1A 119.4
C3 C2 C1 118.5(3)
C3 C2 H2A 120.8
C1 C2 H2A 120.8
C4 C3 C2 121.7(3)
C4 C3 Br2 119.3(2)
C2 C3 Br2 118.9(2)
C3 C4 C5 119.0(3)
C3 C4 H4A 120.5
C5 C4 H4A 120.5
C4 C5 C6 120.8(3)
C4 C5 H5A 119.6
C6 C5 H5A 119.6
C1 C6 C5 118.8(3)
C1 C6 C7 122.7(3)
C5 C6 C7 118.4(3)
O1 C7 C8 121.3(3)
O1 C7 C6 120.3(3)
C8 C7 C6 118.4(2)
C9 C8 C7 120.6(3)
C9 C8 H8A 119.7
C7 C8 H8A 119.7
C8 C9 C10 127.3(3)
C8 C9 H9A 116.4
C10 C9 H9A 116.4
C11 C10 C15 118.1(3)
C11 C10 C9 119.2(3)
C15 C10 C9 122.6(3)
C12 C11 C10 121.6(3)
C12 C11 H11A 119.2
C10 C11 H11A 119.2
C11 C12 C13 118.5(3)
C11 C12 H12A 120.7
C13 C12 H12A 120.7
C12 C13 C14 121.3(3)
C12 C13 Br1 119.5(2)
C14 C13 Br1 119.2(2)
C15 C14 C13 120.0(3)
C15 C14 H14A 120.0
C13 C14 H14A 120.0
C14 C15 C10 120.6(3)
C14 C15 H15A 119.7
C10 C15 H15A 119.7

loop_
_geom_bond_atom_site_label_1
_geom_bond_atom_site_label_2
_geom_bond_distance
Br1 C13 1.901(3)
Br2 C3 1.893(3)
O1 C7 1.232(3)
C1 C2 1.394(4)
C1 C6 1.395(4)
C1 H1A 0.9300
C2 C3 1.392(5)
C2 H2A 0.9300
C3 C4 1.388(4)
C4 C5 1.389(4)
C4 H4A 0.9300
C5 C6 1.403(4)
C5 H5A 0.9300
C6 C7 1.484(4)
C7 C8 1.480(5)
C8 C9 1.342(4)
C8 H8A 0.9300
C9 C10 1.457(4)
C9 H9A 0.9300
C10 C11 1.402(4)
C10 C15 1.415(4)
C11 C12 1.384(4)
C11 H11A 0.9300
C12 C13 1.389(4)
C12 H12A 0.9300
C13 C14 1.390(4)
C14 C15 1.367(4)
C14 H14A 0.9300
C15 H15A 0.9300

loop_
_geom_hbond_atom_site_label_D
_geom_hbond_atom_site_label_H
_geom_hbond_atom_site_label_A
_geom_hbond_site_symmetry_A
_geom_hbond_distance_DH
_geom_hbond_distance_HA
_geom_hbond_distance_DA
_geom_hbond_angle_DHA
_geom_hbond_publ_flag
C9 H9A O1 1_555 0.93 2.51 2.822(4) 100 y
C5 H5A Cg1 4_576 0.93 2.96 3.504(3) 119 y
C9 H9A Cg1 3_667 0.93 2.97 3.532(3) 121 y
C14 H14A Cg2 4_575 0.93 2.76 3.459(3) 132 y

loop_
_geom_torsion_atom_site_label_1
_geom_torsion_atom_site_label_2
_geom_torsion_atom_site_label_3
_geom_torsion_atom_site_label_4
_geom_torsion
C6 C1 C2 C3 -1.2(4)
C1 C2 C3 C4 2.0(4)
C1 C2 C3 Br2 -176.6(2)
C2 C3 C4 C5 -1.2(4)
Br2 C3 C4 C5 177.4(2)
C3 C4 C5 C6 -0.4(4)
C2 C1 C6 C5 -0.4(4)
C2 C1 C6 C7 -177.8(3)
C4 C5 C6 C1 1.2(4)
C4 C5 C6 C7 178.7(3)
C1 C6 C7 O1 156.7(3)
C5 C6 C7 O1 -20.8(4)
C1 C6 C7 C8 -24.1(4)
C5 C6 C7 C8 158.5(3)
O1 C7 C8 C9 -15.9(5)
C6 C7 C8 C9 164.8(3)
C7 C8 C9 C10 174.5(3)
C8 C9 C10 C11 175.5(3)
C8 C9 C10 C15 -7.5(5)
C15 C10 C11 C12 -0.6(4)
C9 C10 C11 C12 176.4(3)
C10 C11 C12 C13 -0.5(4)
C11 C12 C13 C14 0.6(4)
C11 C12 C13 Br1 -179.2(2)
C12 C13 C14 C15 0.4(4)
Br1 C13 C14 C15 -179.8(2)
C13 C14 C15 C10 -1.6(4)
C11 C10 C15 C14 1.7(4)
C9 C10 C15 C14 -175.3(3)

loop_
_cod_related_entry_id
_cod_related_entry_database
_cod_related_entry_code
1 ChemSpider 30654944
